data_7037478
loop_
_publ_author_name
'Vaughan, Jamila'
'Carter, Damien J.'
'Rohl, Andrew L.'
'Ogden, Mark I.'
'Skelton, Brian W.'
'Simpson, Peter V.'
'Brown, David H.'

_publ_section_title
;
 Silver(i), gold(i) and palladium(ii) complexes of a NHC-pincer ligand
 with an aminotriazine core: a comparison with pyridyl analogues.
;
_journal_issue 4
_journal_name_full 'Dalton transactions (Cambridge, England : 2003)'
_journal_page_first 1484
_journal_page_last 1495
_journal_paper_doi 10.1039/c5dt04213e
_journal_volume 45
_journal_year 2016
_chemical_formula_moiety 'C29 H38 N8, 2(F6 P), C2 H3 N'
_chemical_formula_sum 'C31 H41 F12 N9 P2'
_chemical_formula_weight 829.67
_space_group_IT_number 14
_symmetry_cell_setting monoclinic
_symmetry_Int_Tables_number 14
_symmetry_space_group_name_Hall '-P 2ybc'
_symmetry_space_group_name_H-M 'P 1 21/c 1'
_atom_sites_solution_hydrogens geom
_audit_creation_date 2015-10-08T10:12:17-00:00
_audit_creation_method 'WinGX routine CIF_UPDATE'
_audit_update_record
;
2015-10-13 deposited with the CCDC.
2015-11-23 downloaded from the CCDC.
;
_cell_angle_alpha 90
_cell_angle_beta 93.315(3)
_cell_angle_gamma 90
_cell_formula_units_Z 4
_cell_length_a 8.5126(3)
_cell_length_b 25.0522(8)
_cell_length_c 17.3391(5)
_cell_measurement_reflns_used 27014
_cell_measurement_temperature 100(2)
_cell_measurement_theta_max 34.4465
_cell_measurement_theta_min 3.5415
_cell_volume 3691.5(2)
_computing_cell_refinement
;
        CrysAlisPro, Oxford Diffraction Ltd.,
        Version 1.171.33.52 (release 06-11-2009 CrysAlis171 .NET)
        (compiled Nov  6 2009,16:24:50)
;
_computing_data_collection
;
        CrysAlisPro, Oxford Diffraction Ltd.,
        Version 1.171.33.52 (release 06-11-2009 CrysAlis171 .NET)
        (compiled Nov  6 2009,16:24:50)
;
_computing_data_reduction
;
        CrysAlisPro, Oxford Diffraction Ltd.,
        Version 1.171.33.52 (release 06-11-2009 CrysAlis171 .NET)
        (compiled Nov  6 2009,16:24:50)
;
_computing_molecular_graphics 'Diamond (Brandenburg, K., 1999)'
_computing_publication_material 'WinGX Farrugia, L. J., 1999)'
_computing_structure_refinement 'SHELXL-2014 (Sheldrick, 2015)'
_computing_structure_solution 'SIR92 (Altomare et al., 1994)'
_diffrn_ambient_temperature 100(2)
_diffrn_detector_area_resol_mean 10.4738
_diffrn_measured_fraction_theta_full 0.993
_diffrn_measured_fraction_theta_max 0.97
_diffrn_measurement_device 'four-circle diffractometer'
_diffrn_measurement_device_type 'Oxford Diffraction Gemini diffractometer'
_diffrn_measurement_method '\w scans'
_diffrn_orient_matrix_UB_11 0.0606619768
_diffrn_orient_matrix_UB_12 0.0194794467
_diffrn_orient_matrix_UB_13 0.0011897221
_diffrn_orient_matrix_UB_21 0.0516583025
_diffrn_orient_matrix_UB_22 -0.0187864194
_diffrn_orient_matrix_UB_23 -0.0156195195
_diffrn_orient_matrix_UB_31 -0.0245516965
_diffrn_orient_matrix_UB_32 0.0083450778
_diffrn_orient_matrix_UB_33 -0.0378608762
_diffrn_radiation_monochromator graphite
_diffrn_radiation_type MoK\a
_diffrn_radiation_wavelength 0.71073
_diffrn_reflns_av_R_equivalents 0.0659
_diffrn_reflns_av_unetI/netI 0.1115
_diffrn_reflns_laue_measured_fraction_full 0.993
_diffrn_reflns_laue_measured_fraction_max 0.97
_diffrn_reflns_limit_h_max 13
_diffrn_reflns_limit_h_min -13
_diffrn_reflns_limit_k_max 39
_diffrn_reflns_limit_k_min -39
_diffrn_reflns_limit_l_max 27
_diffrn_reflns_limit_l_min -27
_diffrn_reflns_number 97461
_diffrn_reflns_point_group_measured_fraction_full 0.993
_diffrn_reflns_point_group_measured_fraction_max 0.97
_diffrn_reflns_theta_full 34
_diffrn_reflns_theta_max 34.489
_diffrn_reflns_theta_min 2.353
_exptl_absorpt_coefficient_mu 0.216
_exptl_absorpt_correction_T_max 0.97
_exptl_absorpt_correction_T_min 0.944
_exptl_absorpt_correction_type analytical
_exptl_absorpt_process_details
;
      CrysAlisPro, Oxford Diffraction Ltd.
;
_exptl_crystal_colour colourless
_exptl_crystal_density_diffrn 1.493
_exptl_crystal_description slab
_exptl_crystal_F_000 1712
_exptl_crystal_size_max 0.34
_exptl_crystal_size_mid 0.26
_exptl_crystal_size_min 0.15
_refine_diff_density_max 0.71
_refine_diff_density_min -0.502
_refine_diff_density_rms 0.074
_refine_ls_extinction_method none
_refine_ls_goodness_of_fit_ref 0.95
_refine_ls_hydrogen_treatment constr
_refine_ls_matrix_type full
_refine_ls_number_parameters 492
_refine_ls_number_reflns 15185
_refine_ls_number_restraints 0
_refine_ls_restrained_S_all 0.95
_refine_ls_R_factor_all 0.0791
_refine_ls_R_factor_gt 0.0476
_refine_ls_shift/su_max 0.001
_refine_ls_shift/su_mean 0
_refine_ls_structure_factor_coef Fsqd
_refine_ls_weighting_details 'w=1/[\s^2^(Fo^2^)+(0.0733P)^2^] where P=(Fo^2^+2Fc^2^)/3'
_refine_ls_weighting_scheme calc
_refine_ls_wR_factor_gt 0.1186
_refine_ls_wR_factor_ref 0.1262
_reflns_number_gt 9874
_reflns_number_total 15185
_reflns_threshold_expression 'I > 2\s(I)'
_cod_data_source_file c5dt04213e2.cif
_cod_data_source_block dbja48
_cod_depositor_comments 'Adding full bibliography for 7037477--7037482.cif.'
_cod_original_sg_symbol_H-M 'P 21/c'
_cod_database_code 7037478

loop_
_symmetry_equiv_pos_as_xyz
'x, y, z'
'-x, y+1/2, -z+1/2'
'-x, -y, -z'
'x, -y-1/2, z-1/2'

loop_
_atom_site_label
_atom_site_type_symbol
_atom_site_fract_x
_atom_site_fract_y
_atom_site_fract_z
_atom_site_U_iso_or_equiv
_atom_site_adp_type
_atom_site_occupancy
_atom_site_calc_flag
N11 N 0.38780(12) 0.24371(4) 0.59063(5) 0.01684(19) Uani 1 d
C12 C 0.32819(14) 0.24429(5) 0.65912(6) 0.0157(2) Uani 1 d
H12 H 0.327 0.2147 0.6934 0.019 Uiso 1 calc
N13 N 0.26931(12) 0.29296(4) 0.67338(5) 0.01482(18) Uani 1 d
C13A C 0.29302(14) 0.32610(5) 0.60977(6) 0.0162(2) Uani 1 d
C14 C 0.25166(16) 0.37867(5) 0.59280(7) 0.0205(2) Uani 1 d
H14 H 0.2035 0.4009 0.629 0.025 Uiso 1 calc
C15 C 0.28475(17) 0.39683(5) 0.51979(7) 0.0241(3) Uani 1 d
H15 H 0.2588 0.4326 0.5059 0.029 Uiso 1 calc
C16 C 0.35527(17) 0.36404(5) 0.46592(7) 0.0244(3) Uani 1 d
H16 H 0.3739 0.378 0.4163 0.029 Uiso 1 calc
C17 C 0.39820(16) 0.31203(5) 0.48317(7) 0.0216(2) Uani 1 d
H17 H 0.4472 0.2899 0.4471 0.026 Uiso 1 calc
C17A C 0.36535(14) 0.29400(5) 0.55672(7) 0.0169(2) Uani 1 d
N21 N 0.15924(12) 0.26474(4) 0.78488(5) 0.01546(18) Uani 1 d
C22 C 0.20945(13) 0.30633(5) 0.74558(6) 0.0143(2) Uani 1 d
N23 N 0.21283(12) 0.35698(4) 0.76426(5) 0.01575(18) Uani 1 d
C24 C 0.16819(14) 0.36629(4) 0.83767(6) 0.0150(2) Uani 1 d
N24 N 0.17041(13) 0.41627(4) 0.86333(6) 0.01753(19) Uani 1 d
C41 C 0.22347(16) 0.46034(5) 0.81559(7) 0.0208(2) Uani 1 d
H41A H 0.168 0.4935 0.8292 0.025 Uiso 1 calc
H41B H 0.196 0.4524 0.7605 0.025 Uiso 1 calc
C42 C 0.39908(19) 0.46902(7) 0.82689(9) 0.0341(3) Uani 1 d
H42A H 0.4269 0.4762 0.8815 0.051 Uiso 1 calc
H42B H 0.4297 0.4995 0.7956 0.051 Uiso 1 calc
H42C H 0.4544 0.4369 0.8108 0.051 Uiso 1 calc
C43 C 0.12294(16) 0.42888(5) 0.94166(7) 0.0200(2) Uani 1 d
H43A H 0.1732 0.4628 0.9591 0.024 Uiso 1 calc
H43B H 0.1607 0.4003 0.9776 0.024 Uiso 1 calc
C44 C -0.05387(17) 0.43407(6) 0.94433(8) 0.0258(3) Uani 1 d
H44A H -0.0912 0.4631 0.9101 0.039 Uiso 1 calc
H44B H -0.0808 0.442 0.9973 0.039 Uiso 1 calc
H44C H -0.104 0.4005 0.9274 0.039 Uiso 1 calc
N25 N 0.12100(12) 0.32727(4) 0.88597(5) 0.01539(18) Uani 1 d
C26 C 0.11584(13) 0.27989(4) 0.85451(6) 0.01358(19) Uani 1 d
N31 N -0.03738(12) 0.15839(4) 0.92025(6) 0.01722(19) Uani 1 d
C32 C 0.02855(15) 0.18886(5) 0.86935(7) 0.0170(2) Uani 1 d
H32 H 0.0534 0.1778 0.8191 0.02 Uiso 1 calc
N33 N 0.05578(12) 0.23809(4) 0.89878(5) 0.01448(18) Uani 1 d
C33A C 0.00169(13) 0.23929(5) 0.97405(6) 0.0144(2) Uani 1 d
C34 C -0.00099(14) 0.27892(5) 1.03030(6) 0.0166(2) Uani 1 d
H34 H 0.0395 0.3137 1.0221 0.02 Uiso 1 calc
C35 C -0.06611(15) 0.26475(5) 1.09897(7) 0.0192(2) Uani 1 d
H35 H -0.0695 0.2905 1.139 0.023 Uiso 1 calc
C36 C -0.12688(16) 0.21376(5) 1.11123(7) 0.0208(2) Uani 1 d
H36 H -0.171 0.206 1.159 0.025 Uiso 1 calc
C37 C -0.12417(16) 0.17441(5) 1.05539(7) 0.0199(2) Uani 1 d
H37 H -0.1653 0.1397 1.0634 0.024 Uiso 1 calc
C37A C -0.05775(14) 0.18854(5) 0.98684(6) 0.0163(2) Uani 1 d
C1 C 0.46698(16) 0.19832(5) 0.55466(7) 0.0225(3) Uani 1 d
H1A H 0.5423 0.2122 0.5182 0.027 Uiso 1 calc
H1B H 0.3874 0.1767 0.5247 0.027 Uiso 1 calc
C2 C 0.55440(16) 0.16280(5) 0.61369(8) 0.0232(3) Uani 1 d
H2A H 0.4778 0.145 0.6461 0.028 Uiso 1 calc
H2B H 0.6251 0.1849 0.6479 0.028 Uiso 1 calc
C3 C 0.65117(17) 0.12052(6) 0.57415(9) 0.0285(3) Uani 1 d
H3A H 0.7296 0.1386 0.5433 0.034 Uiso 1 calc
H3B H 0.7094 0.099 0.6143 0.034 Uiso 1 calc
C4 C 0.55242(18) 0.08329(6) 0.52159(9) 0.0295(3) Uani 1 d
H4A H 0.4697 0.067 0.5508 0.044 Uiso 1 calc
H4B H 0.6197 0.0552 0.502 0.044 Uiso 1 calc
H4C H 0.5043 0.1036 0.4781 0.044 Uiso 1 calc
C5 C -0.07932(17) 0.10185(5) 0.90892(7) 0.0224(3) Uani 1 d
H5A H -0.0408 0.0814 0.9551 0.027 Uiso 1 calc
H5B H -0.025 0.0879 0.8641 0.027 Uiso 1 calc
C6 C -0.25314(17) 0.09265(5) 0.89541(8) 0.0267(3) Uani 1 d
H6A H -0.2948 0.115 0.8518 0.032 Uiso 1 calc
H6B H -0.3078 0.1029 0.942 0.032 Uiso 1 calc
C7 C -0.28387(19) 0.03358(6) 0.87702(9) 0.0316(3) Uani 1 d
H7A H -0.2408 0.0251 0.8266 0.038 Uiso 1 calc
H7B H -0.2268 0.0115 0.9169 0.038 Uiso 1 calc
C8 C -0.4555(2) 0.01867(6) 0.87388(10) 0.0380(4) Uani 1 d
H8A H -0.4977 0.0249 0.9245 0.057 Uiso 1 calc
H8B H -0.4672 -0.0191 0.8602 0.057 Uiso 1 calc
H8C H -0.5133 0.0406 0.8349 0.057 Uiso 1 calc
P1 P 0.14314(4) 0.09080(2) 0.69426(2) 0.02185(8) Uani 1 d
F11 F 0.24978(12) 0.12647(4) 0.75370(5) 0.0419(2) Uani 1 d
F12 F -0.00725(10) 0.12585(3) 0.71470(5) 0.02598(17) Uani 1 d
F13 F 0.10527(15) 0.05075(4) 0.76171(6) 0.0540(3) Uani 1 d
F14 F 0.03420(13) 0.05728(4) 0.63412(6) 0.0451(3) Uani 1 d
F15 F 0.29221(12) 0.05623(4) 0.67460(5) 0.0404(2) Uani 1 d
F16 F 0.17931(10) 0.13171(3) 0.62668(5) 0.02758(18) Uani 1 d
P2 P 0.63987(4) 0.28069(2) 0.82125(2) 0.02422(8) Uani 1 d
F21 F 0.51616(13) 0.23330(4) 0.80512(6) 0.0468(3) Uani 1 d
F22 F 0.69018(10) 0.25451(4) 0.90331(5) 0.0364(2) Uani 1 d
F23 F 0.50662(13) 0.31361(5) 0.86028(6) 0.0555(3) Uani 1 d
F24 F 0.76515(15) 0.32608(5) 0.83593(7) 0.0643(4) Uani 1 d
F25 F 0.58834(10) 0.30610(4) 0.73845(5) 0.0335(2) Uani 1 d
F26 F 0.76922(13) 0.24508(5) 0.78216(5) 0.0503(3) Uani 1 d
N101 N 0.1361(2) -0.03144(7) 0.91318(9) 0.0577(5) Uani 1 d
C101 C 0.1683(2) -0.04661(6) 0.85408(10) 0.0360(4) Uani 1 d
C102 C 0.2098(2) -0.06723(7) 0.77941(10) 0.0393(4) Uani 1 d
H10A H 0.2867 -0.0961 0.7872 0.059 Uiso 1 calc
H10B H 0.2555 -0.0385 0.7495 0.059 Uiso 1 calc
H10C H 0.1152 -0.081 0.7512 0.059 Uiso 1 calc

loop_
_atom_site_aniso_label
_atom_site_aniso_U_11
_atom_site_aniso_U_22
_atom_site_aniso_U_33
_atom_site_aniso_U_23
_atom_site_aniso_U_13
_atom_site_aniso_U_12
N11 0.0197(5) 0.0183(5) 0.0131(4) -0.0019(3) 0.0054(4) -0.0002(4)
C12 0.0172(5) 0.0175(5) 0.0127(5) -0.0015(4) 0.0035(4) -0.0007(4)
N13 0.0167(5) 0.0165(4) 0.0116(4) -0.0008(3) 0.0046(3) -0.0003(3)
C13A 0.0171(5) 0.0191(5) 0.0127(5) 0.0000(4) 0.0040(4) -0.0018(4)
C14 0.0248(6) 0.0195(6) 0.0177(5) 0.0006(4) 0.0057(5) 0.0007(5)
C15 0.0306(7) 0.0223(6) 0.0199(6) 0.0044(5) 0.0059(5) -0.0013(5)
C16 0.0299(7) 0.0282(7) 0.0158(5) 0.0037(5) 0.0078(5) -0.0029(5)
C17 0.0239(6) 0.0265(6) 0.0151(5) -0.0008(4) 0.0073(4) -0.0030(5)
C17A 0.0167(5) 0.0203(5) 0.0141(5) -0.0003(4) 0.0042(4) -0.0016(4)
N21 0.0178(5) 0.0158(4) 0.0132(4) -0.0007(3) 0.0050(3) -0.0005(4)
C22 0.0141(5) 0.0178(5) 0.0111(4) -0.0012(4) 0.0027(4) 0.0009(4)
N23 0.0184(5) 0.0161(4) 0.0132(4) -0.0003(3) 0.0046(3) 0.0005(4)
C24 0.0154(5) 0.0155(5) 0.0142(5) -0.0008(4) 0.0033(4) -0.0002(4)
N24 0.0230(5) 0.0150(4) 0.0153(4) -0.0007(3) 0.0070(4) -0.0003(4)
C41 0.0288(7) 0.0146(5) 0.0197(5) 0.0015(4) 0.0078(5) -0.0012(5)
C42 0.0322(8) 0.0354(8) 0.0352(8) 0.0088(6) 0.0059(6) -0.0113(6)
C43 0.0282(6) 0.0169(5) 0.0156(5) -0.0026(4) 0.0081(5) -0.0007(5)
C44 0.0290(7) 0.0241(6) 0.0254(6) -0.0015(5) 0.0128(5) -0.0007(5)
N25 0.0180(5) 0.0145(4) 0.0140(4) -0.0003(3) 0.0039(4) -0.0003(4)
C26 0.0134(5) 0.0153(5) 0.0122(4) 0.0007(4) 0.0025(4) 0.0002(4)
N31 0.0236(5) 0.0143(4) 0.0144(4) -0.0013(3) 0.0060(4) -0.0019(4)
C32 0.0213(6) 0.0157(5) 0.0144(5) -0.0013(4) 0.0052(4) -0.0017(4)
N33 0.0184(5) 0.0142(4) 0.0112(4) -0.0007(3) 0.0044(3) -0.0007(3)
C33A 0.0153(5) 0.0168(5) 0.0114(4) 0.0002(4) 0.0030(4) 0.0010(4)
C34 0.0195(5) 0.0163(5) 0.0144(5) -0.0010(4) 0.0031(4) 0.0003(4)
C35 0.0218(6) 0.0220(6) 0.0142(5) -0.0023(4) 0.0043(4) 0.0004(5)
C36 0.0256(6) 0.0236(6) 0.0141(5) 0.0002(4) 0.0076(4) -0.0004(5)
C37 0.0250(6) 0.0193(6) 0.0159(5) 0.0015(4) 0.0073(4) -0.0026(5)
C37A 0.0193(5) 0.0160(5) 0.0140(5) -0.0009(4) 0.0034(4) -0.0005(4)
C1 0.0284(7) 0.0216(6) 0.0184(5) -0.0045(4) 0.0088(5) 0.0036(5)
C2 0.0205(6) 0.0260(6) 0.0234(6) -0.0047(5) 0.0041(5) 0.0043(5)
C3 0.0207(6) 0.0289(7) 0.0364(7) -0.0081(6) 0.0052(6) 0.0048(5)
C4 0.0295(7) 0.0229(7) 0.0369(8) -0.0076(6) 0.0081(6) 0.0018(5)
C5 0.0332(7) 0.0134(5) 0.0216(6) -0.0026(4) 0.0100(5) -0.0041(5)
C6 0.0316(7) 0.0202(6) 0.0287(7) -0.0039(5) 0.0044(5) -0.0028(5)
C7 0.0362(8) 0.0230(7) 0.0357(8) -0.0079(6) 0.0036(6) -0.0039(6)
C8 0.0407(9) 0.0275(7) 0.0458(9) -0.0083(7) 0.0039(7) -0.0065(7)
P1 0.03267(19) 0.01614(14) 0.01766(14) 0.00121(11) 0.00941(13) 0.00373(13)
F11 0.0364(5) 0.0606(6) 0.0275(4) -0.0144(4) -0.0071(4) 0.0095(5)
F12 0.0287(4) 0.0260(4) 0.0237(4) -0.0019(3) 0.0055(3) 0.0057(3)
F13 0.0825(8) 0.0382(5) 0.0458(6) 0.0262(4) 0.0432(6) 0.0280(5)
F14 0.0535(6) 0.0372(5) 0.0469(6) -0.0228(4) 0.0212(5) -0.0209(5)
F15 0.0514(6) 0.0347(5) 0.0377(5) 0.0091(4) 0.0236(4) 0.0215(4)
F16 0.0322(5) 0.0264(4) 0.0247(4) 0.0086(3) 0.0070(3) -0.0006(3)
P2 0.01658(15) 0.0397(2) 0.01648(14) 0.00342(13) 0.00184(11) 0.00027(14)
F21 0.0451(6) 0.0580(7) 0.0360(5) 0.0146(5) -0.0091(4) -0.0202(5)
F22 0.0242(4) 0.0672(7) 0.0177(4) 0.0098(4) 0.0012(3) 0.0042(4)
F23 0.0524(7) 0.0855(9) 0.0283(5) -0.0085(5) 0.0002(4) 0.0377(6)
F24 0.0577(8) 0.0599(7) 0.0711(8) 0.0196(6) -0.0325(6) -0.0299(6)
F25 0.0247(4) 0.0516(6) 0.0240(4) 0.0143(4) -0.0001(3) -0.0017(4)
F26 0.0441(6) 0.0813(8) 0.0265(5) 0.0100(5) 0.0125(4) 0.0298(6)
N101 0.0935(14) 0.0426(9) 0.0397(8) 0.0149(7) 0.0264(9) 0.0120(9)
C101 0.0473(10) 0.0233(7) 0.0385(8) 0.0109(6) 0.0114(7) 0.0022(6)
C102 0.0489(10) 0.0306(8) 0.0390(9) -0.0058(7) 0.0073(7) 0.0027(7)

loop_
_atom_type_symbol
_atom_type_description
_atom_type_scat_dispersion_real
_atom_type_scat_dispersion_imag
_atom_type_scat_source
C C 0.0033 0.0016 'International Tables Vol C Tables 4.2.6.8 and 6.1.1.4'
H H 0 0 'International Tables Vol C Tables 4.2.6.8 and 6.1.1.4'
N N 0.0061 0.0033 'International Tables Vol C Tables 4.2.6.8 and 6.1.1.4'
F F 0.0171 0.0103 'International Tables Vol C Tables 4.2.6.8 and 6.1.1.4'
P P 0.1023 0.0942 'International Tables Vol C Tables 4.2.6.8 and 6.1.1.4'

loop_
_exptl_crystal_face_index_h
_exptl_crystal_face_index_k
_exptl_crystal_face_index_l
_exptl_crystal_face_perp_dist
0 1 0 0.0526
0 -1 0 0.1017
-1 0 0 0.11
1 0 0 0.1533
0 1 -1 0.0828
0 -1 1 0.182
0 -1 -1 0.0936
0 1 1 0.1821

loop_
_geom_angle_atom_site_label_1
_geom_angle_atom_site_label_2
_geom_angle_atom_site_label_3
_geom_angle
C12 N11 C17A 108.57(10)
C12 N11 C1 126.67(10)
C17A N11 C1 124.75(9)
N11 C12 N13 110.01(10)
N11 C12 H12 125
N13 C12 H12 125
C12 N13 C13A 108.61(9)
C12 N13 C22 122.16(10)
C13A N13 C22 128.96(10)
C14 C13A C17A 121.58(10)
C14 C13A N13 132.84(11)
C17A C13A N13 105.46(10)
C15 C14 C13A 116.15(11)
C15 C14 H14 121.9
C13A C14 H14 121.9
C14 C15 C16 122.11(12)
C14 C15 H15 118.9
C16 C15 H15 118.9
C17 C16 C15 121.71(11)
C17 C16 H16 119.1
C15 C16 H16 119.1
C16 C17 C17A 116.01(11)
C16 C17 H17 122
C17A C17 H17 122
C13A C17A C17 122.42(11)
C13A C17A N11 107.31(9)
C17 C17A N11 130.22(11)
C22 N21 C26 110.74(9)
N23 C22 N21 129.49(10)
N23 C22 N13 116.31(10)
N21 C22 N13 114.20(10)
C22 N23 C24 113.08(10)
N24 C24 N25 117.98(10)
N24 C24 N23 118.21(10)
N25 C24 N23 123.81(10)
C24 N24 C41 121.28(10)
C24 N24 C43 120.76(10)
C41 N24 C43 117.94(9)
N24 C41 C42 111.68(11)
N24 C41 H41A 109.3
C42 C41 H41A 109.3
N24 C41 H41B 109.3
C42 C41 H41B 109.3
H41A C41 H41B 107.9
C41 C42 H42A 109.5
C41 C42 H42B 109.5
H42A C42 H42B 109.5
C41 C42 H42C 109.5
H42A C42 H42C 109.5
H42B C42 H42C 109.5
N24 C43 C44 111.89(11)
N24 C43 H43A 109.2
C44 C43 H43A 109.2
N24 C43 H43B 109.2
C44 C43 H43B 109.2
H43A C43 H43B 107.9
C43 C44 H44A 109.5
C43 C44 H44B 109.5
H44A C44 H44B 109.5
C43 C44 H44C 109.5
H44A C44 H44C 109.5
H44B C44 H44C 109.5
C26 N25 C24 113.53(9)
N25 C26 N21 129.08(10)
N25 C26 N33 116.84(9)
N21 C26 N33 114.08(10)
C32 N31 C37A 108.56(10)
C32 N31 C5 125.33(10)
C37A N31 C5 126.11(10)
N31 C32 N33 110.29(10)
N31 C32 H32 124.9
N33 C32 H32 124.9
C32 N33 C33A 108.15(9)
C32 N33 C26 122.13(9)
C33A N33 C26 129.48(10)
C37A C33A C34 121.28(10)
C37A C33A N33 105.64(10)
C34 C33A N33 133.09(11)
C35 C34 C33A 116.21(11)
C35 C34 H34 121.9
C33A C34 H34 121.9
C34 C35 C36 122.23(11)
C34 C35 H35 118.9
C36 C35 H35 118.9
C37 C36 C35 121.55(11)
C37 C36 H36 119.2
C35 C36 H36 119.2
C36 C37 C37A 116.15(11)
C36 C37 H37 121.9
C37A C37 H37 121.9
C33A C37A C37 122.58(11)
C33A C37A N31 107.36(9)
C37 C37A N31 130.07(11)
N11 C1 C2 112.59(10)
N11 C1 H1A 109.1
C2 C1 H1A 109.1
N11 C1 H1B 109.1
C2 C1 H1B 109.1
H1A C1 H1B 107.8
C1 C2 C3 111.08(11)
C1 C2 H2A 109.4
C3 C2 H2A 109.4
C1 C2 H2B 109.4
C3 C2 H2B 109.4
H2A C2 H2B 108
C4 C3 C2 113.56(12)
C4 C3 H3A 108.9
C2 C3 H3A 108.9
C4 C3 H3B 108.9
C2 C3 H3B 108.9
H3A C3 H3B 107.7
C3 C4 H4A 109.5
C3 C4 H4B 109.5
H4A C4 H4B 109.5
C3 C4 H4C 109.5
H4A C4 H4C 109.5
H4B C4 H4C 109.5
N31 C5 C6 113.44(11)
N31 C5 H5A 108.9
C6 C5 H5A 108.9
N31 C5 H5B 108.9
C6 C5 H5B 108.9
H5A C5 H5B 107.7
C5 C6 C7 109.58(12)
C5 C6 H6A 109.8
C7 C6 H6A 109.8
C5 C6 H6B 109.8
C7 C6 H6B 109.8
H6A C6 H6B 108.2
C8 C7 C6 113.60(13)
C8 C7 H7A 108.8
C6 C7 H7A 108.8
C8 C7 H7B 108.8
C6 C7 H7B 108.8
H7A C7 H7B 107.7
C7 C8 H8A 109.5
C7 C8 H8B 109.5
H8A C8 H8B 109.5
C7 C8 H8C 109.5
H8A C8 H8C 109.5
H8B C8 H8C 109.5
F13 P1 F15 90.71(5)
F13 P1 F14 90.79(6)
F15 P1 F14 90.81(6)
F13 P1 F16 179.17(5)
F15 P1 F16 90.12(5)
F14 P1 F16 89.30(5)
F13 P1 F11 90.59(6)
F15 P1 F11 90.70(6)
F14 P1 F11 177.94(6)
F16 P1 F11 89.30(5)
F13 P1 F12 89.12(5)
F15 P1 F12 179.64(6)
F14 P1 F12 89.51(5)
F16 P1 F12 90.05(4)
F11 P1 F12 88.99(5)
F24 P2 F23 92.88(8)
F24 P2 F26 89.70(7)
F23 P2 F26 177.33(7)
F24 P2 F21 178.23(8)
F23 P2 F21 88.90(7)
F26 P2 F21 88.52(7)
F24 P2 F22 90.48(6)
F23 P2 F22 89.71(5)
F26 P2 F22 89.58(5)
F21 P2 F22 89.48(5)
F24 P2 F25 90.33(6)
F23 P2 F25 90.59(5)
F26 P2 F25 90.08(5)
F21 P2 F25 89.71(5)
F22 P2 F25 179.12(6)
N101 C101 C102 178.66(17)
C101 C102 H10A 109.5
C101 C102 H10B 109.5
H10A C102 H10B 109.5
C101 C102 H10C 109.5
H10A C102 H10C 109.5
H10B C102 H10C 109.5

loop_
_geom_bond_atom_site_label_1
_geom_bond_atom_site_label_2
_geom_bond_distance
N11 C12 1.3182(14)
N11 C17A 1.3987(16)
N11 C1 1.4781(15)
C12 N13 1.3468(15)
C12 H12 0.95
N13 C13A 1.4044(14)
N13 C22 1.4186(14)
C13A C14 1.3904(17)
C13A C17A 1.3919(16)
C14 C15 1.3892(17)
C14 H14 0.95
C15 C16 1.4044(19)
C15 H15 0.95
C16 C17 1.3812(19)
C16 H16 0.95
C17 C17A 1.3964(16)
C17 H17 0.95
N21 C22 1.3290(15)
N21 C26 1.3378(14)
C22 N23 1.3094(15)
N23 C24 1.3692(14)
C24 N24 1.3285(15)
C24 N25 1.3630(14)
N24 C41 1.4668(15)
N24 C43 1.4734(15)
C41 C42 1.512(2)
C41 H41A 0.99
C41 H41B 0.99
C42 H42A 0.98
C42 H42B 0.98
C42 H42C 0.98
C43 C44 1.5140(19)
C43 H43A 0.99
C43 H43B 0.99
C44 H44A 0.98
C44 H44B 0.98
C44 H44C 0.98
N25 C26 1.3059(14)
C26 N33 1.4117(14)
N31 C32 1.3168(15)
N31 C37A 1.3989(14)
N31 C5 1.4711(15)
C32 N33 1.3496(15)
C32 H32 0.95
N33 C33A 1.4092(14)
C33A C37A 1.3908(16)
C33A C34 1.3929(16)
C34 C35 1.3883(16)
C34 H34 0.95
C35 C36 1.3989(18)
C35 H35 0.95
C36 C37 1.3830(17)
C36 H36 0.95
C37 C37A 1.3911(16)
C37 H37 0.95
C1 C2 1.5184(19)
C1 H1A 0.99
C1 H1B 0.99
C2 C3 1.5283(18)
C2 H2A 0.99
C2 H2B 0.99
C3 C4 1.523(2)
C3 H3A 0.99
C3 H3B 0.99
C4 H4A 0.98
C4 H4B 0.98
C4 H4C 0.98
C5 C6 1.502(2)
C5 H5A 0.99
C5 H5B 0.99
C6 C7 1.533(2)
C6 H6A 0.99
C6 H6B 0.99
C7 C8 1.506(2)
C7 H7A 0.99
C7 H7B 0.99
C8 H8A 0.98
C8 H8B 0.98
C8 H8C 0.98
P1 F13 1.5880(9)
P1 F15 1.5896(9)
P1 F14 1.5939(10)
P1 F16 1.6000(8)
P1 F11 1.6053(10)
P1 F12 1.6087(9)
P2 F24 1.5696(11)
P2 F23 1.5854(10)
P2 F26 1.5982(10)
P2 F21 1.6009(11)
P2 F22 1.6025(9)
P2 F25 1.6081(9)
N101 C101 1.141(2)
C101 C102 1.457(2)
C102 H10A 0.98
C102 H10B 0.98
C102 H10C 0.98

loop_
_geom_hbond_atom_site_label_D
_geom_hbond_atom_site_label_H
_geom_hbond_atom_site_label_A
_geom_hbond_distance_DH
_geom_hbond_distance_HA
_geom_hbond_distance_DA
_geom_hbond_angle_DHA
C12 H12 F11 0.95 2.55 3.4602(16) 161
C32 H32 F11 0.95 2.44 3.2322(15) 140.8
C12 H12 F21 0.95 2.49 2.9284(15) 108.1
